data_7021868
loop_
_publ_author_name
'Thielemann, Dominique T.'
'Wagner, Anna T.'
'Lan, Yanhua'
'Anson, Christopher E.'
'Gamer, Michael T.'
'Powell, Annie K.'
'Roesky, Peter W.'

_publ_section_title
;
 Slow magnetic relaxation in four square-based pyramidal dysprosium
 hydroxo clusters ligated by chiral amino acid anions - a comparative
 study.
;
_journal_issue 41
_journal_name_full 'Dalton transactions (Cambridge, England : 2003)'
_journal_page_first 14794
_journal_page_last 14800
_journal_paper_doi 10.1039/c3dt50133g
_journal_volume 42
_journal_year 2013
_chemical_absolute_configuration rmad
_chemical_formula_moiety 'C122 H103 Dy5 N4 O25, 3(C H2 Cl2)'
_chemical_formula_sum 'C125 H109 Cl6 Dy5 N4 O25'
_chemical_formula_weight 3092.36
_chemical_name_systematic
;
?
;
_space_group_crystal_system orthorhombic
_space_group_IT_number 19
_space_group_name_Hall 'P 2ac 2ab'
_space_group_name_H-M_alt 'P 21 21 21'
_symmetry_space_group_name_Hall 'P 2ac 2ab'
_symmetry_space_group_name_H-M 'P 21 21 21'
_atom_sites_solution_hydrogens geom
_atom_sites_solution_primary direct
_atom_sites_solution_secondary difmap
_audit_creation_method SHELXL-2013
_cell_angle_alpha 90
_cell_angle_beta 90
_cell_angle_gamma 90
_cell_formula_units_Z 4
_cell_length_a 18.2305(5)
_cell_length_b 18.9609(4)
_cell_length_c 33.7647(6)
_cell_measurement_reflns_used 55860
_cell_measurement_temperature 150(2)
_cell_measurement_theta_max 27.30
_cell_measurement_theta_min 1.55
_cell_volume 11671.3(5)
_computing_cell_refinement 'STOE X-AREA, PLATON (A.L.Spek, 2005)'
_computing_data_collection 'STOE X-AREA'
_computing_data_reduction 'STOE X-RED, PLATON (A.L.Spek, 2005)'
_computing_molecular_graphics
;
O. V. Dolomanov, L. J. Bourhis, R. J. Gildea, J. A. K. Howard and H.
Puschmann,
OLEX2: a complete structure solution, refinement and analysis program.
J. Appl. Cryst. (2009). 42, 339-341.
;
_computing_publication_material
;
O. V. Dolomanov, L. J. Bourhis, R. J. Gildea, J. A. K. Howard and H.
Puschmann,
OLEX2: a complete structure solution, refinement and analysis program.
J. Appl. Cryst. (2009). 42, 339-341.
;
_computing_structure_refinement 'SHELXL-2013 (Sheldrick, 2013)'
_computing_structure_solution 'SHELXS-2013 (Sheldrick, 2013)'
_diffrn_ambient_temperature 150(2)
_diffrn_detector_area_resol_mean 6.667
_diffrn_measured_fraction_theta_full 0.999
_diffrn_measured_fraction_theta_max 0.999
_diffrn_measurement_device_type 'STOE IPDS 2'
_diffrn_measurement_method 'area detector'
_diffrn_radiation_type MoK\a
_diffrn_radiation_wavelength 0.71073
_diffrn_reflns_av_R_equivalents 0.0651
_diffrn_reflns_av_unetI/netI 0.0638
_diffrn_reflns_Laue_measured_fraction_full 0.999
_diffrn_reflns_Laue_measured_fraction_max 0.999
_diffrn_reflns_limit_h_max 21
_diffrn_reflns_limit_h_min -18
_diffrn_reflns_limit_k_max 22
_diffrn_reflns_limit_k_min -22
_diffrn_reflns_limit_l_max 40
_diffrn_reflns_limit_l_min -37
_diffrn_reflns_number 51121
_diffrn_reflns_point_group_measured_fraction_full 0.999
_diffrn_reflns_point_group_measured_fraction_max 0.999
_diffrn_reflns_theta_full 25.250
_diffrn_reflns_theta_max 25.248
_diffrn_reflns_theta_min 1.550
_diffrn_source 'fine-focus sealed tube'
_exptl_absorpt_coefficient_mu 3.375
_exptl_absorpt_correction_T_max 0.6540
_exptl_absorpt_correction_T_min 0.2628
_exptl_absorpt_correction_type integration
_exptl_absorpt_process_details 'STOE X-RED & X-SHAPE'
_exptl_crystal_colour yellow
_exptl_crystal_density_diffrn 1.760
_exptl_crystal_description prism
_exptl_crystal_F_000 6076
_exptl_crystal_size_max 0.450
_exptl_crystal_size_mid 0.370
_exptl_crystal_size_min 0.280
_platon_squeeze_details
;
Spek, A.L. (2003), J.Appl.Cryst. 36, 7-13
;
_refine_diff_density_max 0.592
_refine_diff_density_min -0.693
_refine_diff_density_rms 0.094
_refine_ls_abs_structure_details
;
Flack x determined using 7763 quotients [(I+)-(I-)]/[(I+)+(I-)]
(Parsons and Flack (2004), Acta Cryst. A60, s61).
;
_refine_ls_abs_structure_Flack -0.034(7)
_refine_ls_extinction_method none
_refine_ls_goodness_of_fit_ref 0.951
_refine_ls_hydrogen_treatment constr
_refine_ls_matrix_type full
_refine_ls_number_parameters 1408
_refine_ls_number_reflns 21132
_refine_ls_number_restraints 63
_refine_ls_restrained_S_all 0.951
_refine_ls_R_factor_all 0.0352
_refine_ls_R_factor_gt 0.0287
_refine_ls_shift/su_max 0.002
_refine_ls_shift/su_mean 0.000
_refine_ls_structure_factor_coef Fsqd
_refine_ls_weighting_details
;
w=1/[\s^2^(Fo^2^)+(0.0253P)^2^]
where P=(Fo^2^+2Fc^2^)/3
;
_refine_ls_weighting_scheme calc
_refine_ls_wR_factor_gt 0.0603
_refine_ls_wR_factor_ref 0.0619
_reflns_Friedel_coverage 0.846
_reflns_Friedel_fraction_full 0.999
_reflns_Friedel_fraction_max 0.999
_reflns_number_gt 18429
_reflns_number_total 21132
_reflns_threshold_expression 'I > 2\s(I)'
_cod_data_source_file c3dt50133g.txt
_cod_data_source_block 1
_cod_database_code 7021868
_shelx_space_group_comment
;
The symmetry employed for this shelxl refinement is uniquely defined
by the following loop, which should always be used as a source of
symmetry information in preference to the above space-group names.
They are only intended as comments.
;
_shelx_estimated_absorpt_t_min 0.312
_shelx_estimated_absorpt_t_max 0.452

loop_
_space_group_symop_operation_xyz
'x, y, z'
'-x+1/2, -y, z+1/2'
'-x, y+1/2, -z+1/2'
'x+1/2, -y+1/2, -z'

loop_
_atom_site_label
_atom_site_type_symbol
_atom_site_fract_x
_atom_site_fract_y
_atom_site_fract_z
_atom_site_U_iso_or_equiv
_atom_site_adp_type
_atom_site_occupancy
_atom_site_site_symmetry_order
_atom_site_calc_flag
_atom_site_refinement_flags_posn
_atom_site_refinement_flags_adp
_atom_site_refinement_flags_occupancy
_atom_site_disorder_assembly
_atom_site_disorder_group
Dy1 Dy 0.34175(2) 0.42661(2) 0.55769(2) 0.02245(8) Uani 1 1 d . . . . .
Dy2 Dy 0.42451(2) 0.61260(2) 0.55551(2) 0.02035(8) Uani 1 1 d . . . . .
Dy3 Dy 0.28048(2) 0.56991(2) 0.48629(2) 0.02153(8) Uani 1 1 d . . . . .
Dy4 Dy 0.16162(2) 0.52963(2) 0.56843(2) 0.02186(8) Uani 1 1 d . . . . .
Dy5 Dy 0.30676(2) 0.56495(2) 0.63702(2) 0.02175(8) Uani 1 1 d . . . . .
O21 O 0.2519(3) 0.4720(3) 0.60362(14) 0.0226(12) Uani 1 1 d D . . . .
H21 H 0.2320 0.4350 0.6218 0.027 Uiso 1 1 calc DR U . . .
O22 O 0.2359(3) 0.4762(3) 0.52171(15) 0.0214(12) Uani 1 1 d D . . . .
H22 H 0.2095 0.4408 0.5050 0.026 Uiso 1 1 calc DR U . . .
O23 O 0.3843(3) 0.5213(3) 0.51623(15) 0.0232(12) Uani 1 1 d D . . . .
H23 H 0.4220 0.5057 0.4966 0.028 Uiso 1 1 calc DR U . . .
O24 O 0.3956(3) 0.5178(3) 0.59786(15) 0.0219(12) Uani 1 1 d D . . . .
H24 H 0.4389 0.5008 0.6133 0.026 Uiso 1 1 calc DR U . . .
O25 O 0.2844(3) 0.5924(2) 0.56293(15) 0.0212(11) Uani 1 1 d D . . . .
H25 H 0.2681 0.6383 0.5645 0.025 Uiso 1 1 calc DR U . . .
O1 O 0.3861(3) 0.3657(3) 0.61222(17) 0.0290(13) Uani 1 1 d . . . . .
O2 O 0.4635(3) 0.4027(3) 0.54534(18) 0.0337(14) Uani 1 1 d . . . . .
O3 O 0.2598(4) 0.3364(3) 0.56722(18) 0.0337(15) Uani 1 1 d . . . . .
O4 O 0.3341(4) 0.3666(3) 0.49781(16) 0.0285(13) Uani 1 1 d . . . . .
O5 O 0.5277(3) 0.5736(3) 0.58733(15) 0.0265(12) Uani 1 1 d . . . . .
O6 O 0.5200(3) 0.6234(3) 0.51145(16) 0.0270(12) Uani 1 1 d . . . . .
O7 O 0.3789(3) 0.6651(3) 0.61455(17) 0.0263(13) Uani 1 1 d . . . . .
O8 O 0.3745(4) 0.7507(3) 0.6603(2) 0.051(2) Uani 1 1 d . . . . .
O9 O 0.3703(3) 0.5526(3) 0.43975(17) 0.0333(14) Uani 1 1 d . . . . .
O10 O 0.2246(3) 0.5172(3) 0.43393(17) 0.0325(13) Uani 1 1 d . . . . .
O11 O 0.3513(3) 0.6689(3) 0.50405(16) 0.0241(12) Uani 1 1 d . . . . .
O12 O 0.3831(5) 0.7805(3) 0.4981(2) 0.052(2) Uani 1 1 d . . . . .
O13 O 0.0907(3) 0.4488(3) 0.53608(17) 0.0297(14) Uani 1 1 d . . . . .
O14 O 0.0869(3) 0.4820(3) 0.61615(15) 0.0287(13) Uani 1 1 d . . . . .
O15 O 0.1620(3) 0.6072(3) 0.51292(15) 0.0234(11) Uani 1 1 d . . . . .
O16 O 0.1086(3) 0.6889(3) 0.47424(18) 0.0326(14) Uani 1 1 d . . . . .
O17 O 0.2551(3) 0.4908(3) 0.68268(16) 0.0294(14) Uani 1 1 d . . . . .
O18 O 0.3940(3) 0.5495(3) 0.68520(16) 0.0298(14) Uani 1 1 d . . . . .
O19 O 0.1884(3) 0.6082(3) 0.62385(15) 0.0244(12) Uani 1 1 d . . . . .
O20 O 0.0838(4) 0.6590(4) 0.64163(18) 0.0409(16) Uani 1 1 d . . . . .
N1 N 0.4673(4) 0.7372(3) 0.5662(2) 0.0254(15) Uani 1 1 d . . . . .
H1A H 0.5206 0.7390 0.5606 0.031 Uiso 1 1 calc R U . . .
H1B H 0.4427 0.7676 0.5464 0.031 Uiso 1 1 calc R U . . .
N2 N 0.2558(4) 0.6722(3) 0.4426(2) 0.0289(16) Uani 1 1 d . . . . .
H2A H 0.2662 0.6579 0.4150 0.035 Uiso 1 1 calc R U . . .
H2B H 0.2028 0.6833 0.4442 0.035 Uiso 1 1 calc R U . . .
N3 N 0.0496(4) 0.6033(4) 0.5632(2) 0.0380(18) Uani 1 1 d . . . . .
H3A H 0.0069 0.5740 0.5709 0.046 Uiso 1 1 calc R U . . .
H3B H 0.0534 0.6421 0.5828 0.046 Uiso 1 1 calc R U . . .
N4 N 0.2619(4) 0.6518(4) 0.6876(2) 0.0287(16) Uani 1 1 d . . . . .
H4A H 0.2661 0.6295 0.7140 0.034 Uiso 1 1 calc R U . . .
H4B H 0.2957 0.6927 0.6873 0.034 Uiso 1 1 calc R U . . .
C1 C 0.3878(7) 0.3296(5) 0.6909(3) 0.045(3) Uani 1 1 d . . . . .
H1 H 0.3445 0.3488 0.6796 0.054 Uiso 1 1 calc R U . . .
C2 C 0.3862(7) 0.3036(6) 0.7284(3) 0.055(3) Uani 1 1 d . . . . .
H2 H 0.3413 0.3034 0.7428 0.066 Uiso 1 1 calc R U . . .
C3 C 0.4493(7) 0.2774(5) 0.7460(3) 0.048(3) Uani 1 1 d . . . . .
H3 H 0.4485 0.2608 0.7726 0.058 Uiso 1 1 calc R U . . .
C4 C 0.5138(7) 0.2759(5) 0.7240(3) 0.053(3) Uani 1 1 d . . . . .
H4 H 0.5576 0.2578 0.7353 0.064 Uiso 1 1 calc R U . . .
C5 C 0.5135(7) 0.3009(5) 0.6858(3) 0.048(3) Uani 1 1 d . . . . .
H5 H 0.5575 0.2986 0.6707 0.058 Uiso 1 1 calc R U . . .
C6 C 0.4525(6) 0.3285(4) 0.6689(3) 0.035(2) Uani 1 1 d . . . . .
C7 C 0.4485(6) 0.3571(4) 0.6280(3) 0.036(2) Uani 1 1 d . . . . .
C8 C 0.5141(6) 0.3722(5) 0.6072(3) 0.040(2) Uani 1 1 d . . . . .
H8 H 0.5586 0.3692 0.6218 0.048 Uiso 1 1 calc R U . . .
C9 C 0.5196(5) 0.3909(4) 0.5676(3) 0.033(2) Uani 1 1 d . . . . .
C10 C 0.5927(5) 0.3950(4) 0.5473(3) 0.038(2) Uani 1 1 d . . . . .
C11 C 0.6541(6) 0.3631(5) 0.5631(4) 0.051(3) Uani 1 1 d . . . . .
H11 H 0.6515 0.3392 0.5878 0.061 Uiso 1 1 calc R U . . .
C12 C 0.7198(7) 0.3667(6) 0.5423(4) 0.067(4) Uani 1 1 d . . . . .
H12 H 0.7617 0.3433 0.5527 0.081 Uiso 1 1 calc R U . . .
C13 C 0.7262(6) 0.4022(5) 0.5079(4) 0.060(3) Uani 1 1 d . . . . .
H13 H 0.7716 0.4038 0.4942 0.072 Uiso 1 1 calc R U . . .
C14 C 0.6652(8) 0.4363(6) 0.4931(4) 0.072(4) Uani 1 1 d . . . . .
H14 H 0.6687 0.4618 0.4689 0.087 Uiso 1 1 calc R U . . .
C15 C 0.5985(6) 0.4335(6) 0.5132(4) 0.061(3) Uani 1 1 d . . . . .
H15 H 0.5571 0.4583 0.5033 0.073 Uiso 1 1 calc R U . . .
C16 C 0.1434(5) 0.2783(4) 0.6045(2) 0.066(3) Uani 1 1 d G U . . .
H16 H 0.1734 0.3116 0.6180 0.080 Uiso 1 1 calc R U . . .
C17 C 0.0908(6) 0.2402(6) 0.6253(2) 0.095(5) Uani 1 1 d G U . . .
H17 H 0.0849 0.2474 0.6530 0.114 Uiso 1 1 calc R U . . .
C18 C 0.0470(6) 0.1916(6) 0.6056(3) 0.138(9) Uani 1 1 d G U . . .
H18 H 0.0111 0.1655 0.6198 0.166 Uiso 1 1 calc R U . . .
C19 C 0.0557(5) 0.1811(6) 0.5651(3) 0.119(7) Uani 1 1 d G U . . .
H19 H 0.0257 0.1478 0.5517 0.142 Uiso 1 1 calc R U . . .
C20 C 0.1082(5) 0.2192(5) 0.54435(19) 0.073(4) Uani 1 1 d G U . . .
H20 H 0.1141 0.2120 0.5167 0.087 Uiso 1 1 calc R U . . .
C21 C 0.1521(4) 0.2678(4) 0.5640(2) 0.048(2) Uani 1 1 d G U . . .
C22 C 0.2149(6) 0.3061(4) 0.5445(3) 0.036(2) Uani 1 1 d . U . . .
C23 C 0.2211(6) 0.3051(5) 0.5029(3) 0.036(2) Uani 1 1 d . . . . .
H23A H 0.1826 0.2847 0.4877 0.043 Uiso 1 1 calc R U . . .
C24 C 0.2822(6) 0.3332(5) 0.4828(3) 0.038(2) Uani 1 1 d D U . . .
C25A C 0.2882(6) 0.3158(6) 0.4394(2) 0.038(5) Uani 0.7 1 d DG U P A 1
C26A C 0.2263(5) 0.3033(8) 0.4163(3) 0.039(3) Uani 0.7 1 d G U P A 1
H26A H 0.1788 0.3083 0.4275 0.047 Uiso 0.7 1 calc R U P A 1
C27A C 0.2340(6) 0.2836(7) 0.3769(3) 0.053(5) Uani 0.7 1 d G U P A 1
H27A H 0.1917 0.2750 0.3612 0.064 Uiso 0.7 1 calc R U P A 1
C28A C 0.3035(7) 0.2763(7) 0.3605(2) 0.062(5) Uani 0.7 1 d G U P A 1
H28A H 0.3088 0.2627 0.3336 0.074 Uiso 0.7 1 calc R U P A 1
C29A C 0.3654(6) 0.2887(7) 0.3836(3) 0.073(5) Uani 0.7 1 d G U P A 1
H29A H 0.4129 0.2837 0.3724 0.088 Uiso 0.7 1 calc R U P A 1
C30A C 0.3577(5) 0.3085(6) 0.4230(3) 0.045(3) Uani 0.7 1 d G U P A 1
H30A H 0.4000 0.3170 0.4387 0.054 Uiso 0.7 1 calc R U P A 1
C25B C 0.287(2) 0.3249(19) 0.4375(6) 0.055(17) Uiso 0.3 1 d DG . P A 2
C26B C 0.2371(18) 0.285(2) 0.4158(10) 0.065(18) Uiso 0.3 1 d G . P A 2
H26B H 0.1964 0.2634 0.4287 0.078 Uiso 0.3 1 calc R U P A 2
C27B C 0.2469(19) 0.2759(19) 0.3753(9) 0.070(19) Uiso 0.3 1 d G . P A 2
H27B H 0.2130 0.2485 0.3605 0.084 Uiso 0.3 1 calc R U P A 2
C28B C 0.306(2) 0.3072(17) 0.3565(5) 0.068(15) Uiso 0.3 1 d G . P A 2
H28B H 0.3131 0.3011 0.3288 0.081 Uiso 0.3 1 calc R U P A 2
C29B C 0.3560(15) 0.3473(14) 0.3781(7) 0.053(9) Uiso 0.3 1 d G . P A 2
H29B H 0.3966 0.3687 0.3652 0.064 Uiso 0.3 1 calc R U P A 2
C30B C 0.3462(16) 0.3562(15) 0.4186(7) 0.053(9) Uiso 0.3 1 d G . P A 2
H30B H 0.3801 0.3836 0.4334 0.063 Uiso 0.3 1 calc R U P A 2
C31 C -0.0130(5) 0.5026(5) 0.6783(3) 0.036(2) Uani 1 1 d . . . . .
H31 H 0.0198 0.5404 0.6731 0.043 Uiso 1 1 calc R U . . .
C32 C -0.0550(6) 0.5035(6) 0.7121(3) 0.047(3) Uani 1 1 d . . . . .
H32 H -0.0528 0.5427 0.7296 0.056 Uiso 1 1 calc R U . . .
C33 C -0.1006(6) 0.4472(7) 0.7205(3) 0.053(3) Uani 1 1 d . . . . .
H33 H -0.1292 0.4474 0.7440 0.063 Uiso 1 1 calc R U . . .
C34 C -0.1046(5) 0.3919(6) 0.6953(3) 0.041(2) Uani 1 1 d . . . . .
H34 H -0.1360 0.3535 0.7014 0.049 Uiso 1 1 calc R U . . .
C35 C -0.0641(5) 0.3905(5) 0.6613(3) 0.038(2) Uani 1 1 d . . . . .
H35 H -0.0672 0.3509 0.6442 0.046 Uiso 1 1 calc R U . . .
C36 C -0.0181(5) 0.4469(4) 0.6515(2) 0.029(2) Uani 1 1 d . . . . .
C37 C 0.0256(5) 0.4504(4) 0.6144(2) 0.0241(18) Uani 1 1 d . . . . .
C38 C -0.0041(5) 0.4196(4) 0.5801(2) 0.0293(19) Uani 1 1 d . . . . .
H38 H -0.0517 0.3995 0.5821 0.035 Uiso 1 1 calc R U . . .
C39 C 0.0304(5) 0.4164(4) 0.5437(2) 0.0268(19) Uani 1 1 d . . . . .
C40 C -0.0008(5) 0.3720(4) 0.5114(3) 0.0285(19) Uani 1 1 d . . . . .
C41 C -0.0703(6) 0.3410(5) 0.5138(3) 0.046(2) Uani 1 1 d . . . . .
H41 H -0.1008 0.3505 0.5360 0.055 Uiso 1 1 calc R U . . .
C42 C -0.0951(7) 0.2971(6) 0.4843(3) 0.057(3) Uani 1 1 d . . . . .
H42 H -0.1423 0.2763 0.4864 0.069 Uiso 1 1 calc R U . . .
C43 C -0.0525(6) 0.2829(5) 0.4517(3) 0.047(3) Uani 1 1 d . . . . .
H43 H -0.0693 0.2510 0.4320 0.056 Uiso 1 1 calc R U . . .
C44 C 0.0145(7) 0.3153(5) 0.4477(3) 0.053(3) Uani 1 1 d . . . . .
H44 H 0.0438 0.3072 0.4249 0.064 Uiso 1 1 calc R U . . .
C45 C 0.0392(6) 0.3604(5) 0.4778(3) 0.044(2) Uani 1 1 d . . . . .
H45 H 0.0851 0.3836 0.4748 0.053 Uiso 1 1 calc R U . . .
C46 C 0.1140(6) 0.4588(6) 0.3902(3) 0.049(3) Uani 1 1 d . U . . .
H46 H 0.1037 0.4775 0.4157 0.059 Uiso 1 1 calc R U . . .
C47 C 0.0588(7) 0.4240(7) 0.3690(4) 0.067(3) Uani 1 1 d . U . . .
H47 H 0.0109 0.4203 0.3800 0.080 Uiso 1 1 calc R U . . .
C48 C 0.0730(8) 0.3956(6) 0.3332(3) 0.060(3) Uani 1 1 d . U . . .
H48 H 0.0357 0.3706 0.3195 0.072 Uiso 1 1 calc R U . . .
C49 C 0.1413(7) 0.4026(5) 0.3164(3) 0.051(3) Uani 1 1 d . U . . .
H49 H 0.1509 0.3830 0.2911 0.062 Uiso 1 1 calc R U . . .
C50 C 0.1966(6) 0.4385(5) 0.3368(3) 0.048(2) Uani 1 1 d . U . . .
H50 H 0.2436 0.4441 0.3250 0.057 Uiso 1 1 calc R U . . .
C51 C 0.1831(6) 0.4660(5) 0.3742(3) 0.036(2) Uani 1 1 d . U . . .
C52 C 0.2417(6) 0.5007(5) 0.3986(3) 0.042(3) Uani 1 1 d . . . . .
C53 C 0.3123(7) 0.5107(6) 0.3826(3) 0.052(3) Uani 1 1 d . . . . .
H53 H 0.3186 0.5018 0.3551 0.062 Uiso 1 1 calc R U . . .
C54 C 0.3740(5) 0.5329(5) 0.4040(3) 0.033(2) Uani 1 1 d . U . . .
C55 C 0.4487(3) 0.5337(4) 0.38569(18) 0.042(2) Uani 1 1 d G U . . .
C56 C 0.4579(4) 0.5339(5) 0.34483(17) 0.085(5) Uani 1 1 d G U . . .
H56A H 0.4163 0.5335 0.3279 0.102 Uiso 1 1 calc R U . . .
C57 C 0.5280(4) 0.5349(5) 0.32872(15) 0.094(5) Uani 1 1 d G U . . .
H57A H 0.5344 0.5351 0.3008 0.113 Uiso 1 1 calc R U . . .
C58 C 0.5890(3) 0.5355(5) 0.3535(2) 0.073(4) Uani 1 1 d G U . . .
H58A H 0.6369 0.5361 0.3425 0.088 Uiso 1 1 calc R U . . .
C59 C 0.5797(3) 0.5352(5) 0.3943(2) 0.071(3) Uani 1 1 d G U . . .
H59A H 0.6214 0.5357 0.4112 0.085 Uiso 1 1 calc R U . . .
C60 C 0.5096(4) 0.5343(4) 0.41044(14) 0.062(3) Uani 1 1 d G U . . .
H60A H 0.5033 0.5341 0.4384 0.074 Uiso 1 1 calc R U . . .
C61 C 0.5937(6) 0.6858(5) 0.4495(3) 0.042(2) Uani 1 1 d . . . . .
H61 H 0.5423 0.6926 0.4519 0.051 Uiso 1 1 calc R U . . .
C62 C 0.6298(7) 0.7120(6) 0.4171(3) 0.058(3) Uani 1 1 d . . . . .
H62 H 0.6033 0.7390 0.3982 0.069 Uiso 1 1 calc R U . . .
C63 C 0.7047(7) 0.7001(7) 0.4111(4) 0.063(3) Uani 1 1 d . . . . .
H63 H 0.7285 0.7161 0.3878 0.075 Uiso 1 1 calc R U . . .
C64 C 0.7438(6) 0.6638(6) 0.4405(3) 0.052(3) Uani 1 1 d . . . . .
H64 H 0.7951 0.6564 0.4380 0.062 Uiso 1 1 calc R U . . .
C65 C 0.7060(5) 0.6390(6) 0.4734(3) 0.045(3) Uani 1 1 d . . . . .
H65 H 0.7324 0.6136 0.4931 0.054 Uiso 1 1 calc R U . . .
C66 C 0.6312(5) 0.6497(4) 0.4789(2) 0.0288(19) Uani 1 1 d . . . . .
C67 C 0.5901(5) 0.6238(4) 0.5140(2) 0.0265(18) Uani 1 1 d . . . . .
C68 C 0.6295(5) 0.6012(4) 0.5477(2) 0.0284(19) Uani 1 1 d . . . . .
H68 H 0.6813 0.6062 0.5477 0.034 Uiso 1 1 calc R U . . .
C69 C 0.5965(4) 0.5722(4) 0.5809(2) 0.0250(17) Uani 1 1 d . . . . .
C70 C 0.6415(5) 0.5370(4) 0.6125(2) 0.0281(19) Uani 1 1 d . . . . .
C71 C 0.6079(5) 0.5209(5) 0.6479(3) 0.037(2) Uani 1 1 d . . . . .
H71 H 0.5585 0.5346 0.6523 0.044 Uiso 1 1 calc R U . . .
C72 C 0.6458(6) 0.4847(5) 0.6771(3) 0.042(2) Uani 1 1 d . . . . .
H72 H 0.6218 0.4727 0.7011 0.050 Uiso 1 1 calc R U . . .
C73 C 0.7175(6) 0.4661(6) 0.6715(3) 0.049(3) Uani 1 1 d . . . . .
H73 H 0.7435 0.4424 0.6919 0.059 Uiso 1 1 calc R U . . .
C74 C 0.7519(6) 0.4816(6) 0.6367(3) 0.052(3) Uani 1 1 d . . . . .
H74 H 0.8016 0.4684 0.6328 0.062 Uiso 1 1 calc R U . . .
C75 C 0.7142(5) 0.5166(5) 0.6070(3) 0.040(2) Uani 1 1 d . . . . .
H75 H 0.7381 0.5268 0.5827 0.048 Uiso 1 1 calc R U . . .
C76 C 0.1498(5) 0.4079(5) 0.7145(3) 0.037(2) Uani 1 1 d . . . . .
H76 H 0.1449 0.4249 0.6882 0.045 Uiso 1 1 calc R U . . .
C77 C 0.0945(6) 0.3664(6) 0.7308(3) 0.054(3) Uani 1 1 d . . . . .
H77 H 0.0524 0.3552 0.7155 0.065 Uiso 1 1 calc R U . . .
C78 C 0.1004(7) 0.3416(7) 0.7686(4) 0.069(4) Uani 1 1 d . . . . .
H78 H 0.0628 0.3128 0.7795 0.083 Uiso 1 1 calc R U . . .
C79 C 0.1629(7) 0.3591(8) 0.7918(4) 0.075(4) Uani 1 1 d . . . . .
H79 H 0.1669 0.3435 0.8184 0.090 Uiso 1 1 calc R U . . .
C80 C 0.2175(6) 0.3991(7) 0.7749(3) 0.056(3) Uani 1 1 d . . . . .
H80 H 0.2601 0.4094 0.7900 0.067 Uiso 1 1 calc R U . . .
C81 C 0.2128(5) 0.4250(5) 0.7364(2) 0.034(2) Uani 1 1 d . . . . .
C82 C 0.2710(5) 0.4687(4) 0.7171(2) 0.0287(19) Uani 1 1 d . . . . .
C83 C 0.3364(5) 0.4826(5) 0.7361(2) 0.033(2) Uani 1 1 d . . . . .
H83 H 0.3418 0.4668 0.7627 0.040 Uiso 1 1 calc R U . . .
C84 C 0.3961(5) 0.5189(4) 0.7187(2) 0.0277(19) Uani 1 1 d . . . . .
C85 C 0.4665(5) 0.5240(5) 0.7407(2) 0.033(2) Uani 1 1 d . . . . .
C86 C 0.5120(5) 0.5825(5) 0.7362(3) 0.039(2) Uani 1 1 d . . . . .
H86 H 0.4984 0.6186 0.7182 0.047 Uiso 1 1 calc R U . . .
C87 C 0.5759(6) 0.5891(6) 0.7571(3) 0.050(3) Uani 1 1 d . . . . .
H87 H 0.6061 0.6293 0.7533 0.060 Uiso 1 1 calc R U . . .
C88 C 0.5968(6) 0.5370(6) 0.7840(3) 0.052(3) Uani 1 1 d . . . . .
H88 H 0.6413 0.5413 0.7984 0.062 Uiso 1 1 calc R U . . .
C89 C 0.5520(6) 0.4791(6) 0.7895(3) 0.045(2) Uani 1 1 d . . . . .
H89 H 0.5654 0.4439 0.8081 0.053 Uiso 1 1 calc R U . . .
C90 C 0.4879(5) 0.4719(5) 0.7681(3) 0.039(2) Uani 1 1 d . . . . .
H90 H 0.4579 0.4314 0.7719 0.047 Uiso 1 1 calc R U . . .
C91 C 0.1481(5) 0.6463(4) 0.6472(2) 0.030(2) Uani 1 1 d . . . . .
C92 C 0.1868(5) 0.6788(4) 0.6834(2) 0.0293(19) Uani 1 1 d . . . . .
H92 H 0.1902 0.7308 0.6789 0.035 Uiso 1 1 calc R U . . .
C93 C 0.1400(5) 0.6673(5) 0.7193(3) 0.032(2) Uani 1 1 d . . . . .
C94 C 0.1321(6) 0.5986(5) 0.7343(3) 0.043(2) Uani 1 1 d . . . . .
H94 H 0.1570 0.5607 0.7218 0.051 Uiso 1 1 calc R U . . .
C95 C 0.0889(7) 0.5855(6) 0.7666(3) 0.056(3) Uani 1 1 d . . . . .
H95 H 0.0850 0.5390 0.7768 0.068 Uiso 1 1 calc R U . . .
C96 C 0.0509(7) 0.6402(7) 0.7844(3) 0.065(4) Uani 1 1 d . . . . .
H96 H 0.0208 0.6312 0.8068 0.078 Uiso 1 1 calc R U . . .
C97 C 0.0569(8) 0.7076(7) 0.7696(4) 0.071(4) Uani 1 1 d . . . . .
H97 H 0.0299 0.7450 0.7814 0.086 Uiso 1 1 calc R U . . .
C98 C 0.1023(6) 0.7205(5) 0.7376(3) 0.045(3) Uani 1 1 d . . . . .
H98 H 0.1075 0.7674 0.7281 0.054 Uiso 1 1 calc R U . . .
C99 C 0.1066(5) 0.6462(4) 0.5014(3) 0.0273(19) Uani 1 1 d . . . . .
C100 C 0.0345(5) 0.6345(4) 0.5239(3) 0.031(2) Uani 1 1 d . . . . .
H100 H 0.0109 0.6816 0.5281 0.037 Uiso 1 1 calc R U . . .
C101 C -0.0181(5) 0.5889(4) 0.5006(3) 0.033(2) Uani 1 1 d . . . . .
C102 C -0.0066(6) 0.5686(5) 0.4624(3) 0.044(2) Uani 1 1 d . . . . .
H102 H 0.0377 0.5810 0.4493 0.053 Uiso 1 1 calc R U . . .
C103 C -0.0589(6) 0.5303(5) 0.4427(4) 0.058(3) Uani 1 1 d . . . . .
H103 H -0.0501 0.5176 0.4159 0.069 Uiso 1 1 calc R U . . .
C104 C -0.1225(7) 0.5098(6) 0.4599(5) 0.065(4) Uani 1 1 d . . . . .
H104 H -0.1576 0.4830 0.4455 0.078 Uiso 1 1 calc R U . . .
C105 C -0.1349(6) 0.5283(6) 0.4980(4) 0.058(3) Uani 1 1 d . . . . .
H105 H -0.1790 0.5142 0.5107 0.070 Uiso 1 1 calc R U . . .
C106 C -0.0831(6) 0.5679(5) 0.5189(3) 0.049(3) Uani 1 1 d . . . . .
H106 H -0.0923 0.5806 0.5457 0.059 Uiso 1 1 calc R U . . .
C107 C 0.3485(5) 0.7295(4) 0.4866(3) 0.0296(19) Uani 1 1 d . . . . .
C108 C 0.2971(5) 0.7373(4) 0.4509(2) 0.0292(19) Uani 1 1 d . . . . .
H108 H 0.2607 0.7751 0.4574 0.035 Uiso 1 1 calc R U . . .
C109 C 0.3402(5) 0.7615(4) 0.4153(3) 0.0315(19) Uani 1 1 d . . . . .
C110 C 0.4015(5) 0.7240(5) 0.4022(3) 0.036(2) Uani 1 1 d . . . . .
H110 H 0.4165 0.6830 0.4162 0.043 Uiso 1 1 calc R U . . .
C111 C 0.4403(6) 0.7451(5) 0.3696(3) 0.044(2) Uani 1 1 d . . . . .
H111 H 0.4818 0.7188 0.3611 0.053 Uiso 1 1 calc R U . . .
C112 C 0.4192(6) 0.8046(6) 0.3490(3) 0.051(3) Uani 1 1 d . . . . .
H112 H 0.4462 0.8200 0.3265 0.061 Uiso 1 1 calc R U . . .
C113 C 0.3583(7) 0.8411(6) 0.3615(3) 0.052(3) Uani 1 1 d . . . . .
H113 H 0.3432 0.8817 0.3472 0.063 Uiso 1 1 calc R U . . .
C114 C 0.3188(6) 0.8206(5) 0.3941(3) 0.047(3) Uani 1 1 d . . . . .
H114 H 0.2769 0.8468 0.4021 0.056 Uiso 1 1 calc R U . . .
C115 C 0.3979(5) 0.7268(4) 0.6295(3) 0.030(2) Uani 1 1 d . . . . .
C116 C 0.4550(5) 0.7683(4) 0.6058(3) 0.030(2) Uani 1 1 d . . . . .
H116 H 0.4358 0.8173 0.6019 0.036 Uiso 1 1 calc R U . . .
C117 C 0.5266(5) 0.7735(4) 0.6282(3) 0.031(2) Uani 1 1 d . . . . .
C118 C 0.5625(6) 0.7130(5) 0.6418(3) 0.039(2) Uani 1 1 d . . . . .
H118 H 0.5387 0.6686 0.6397 0.047 Uiso 1 1 calc R U . . .
C119 C 0.6319(7) 0.7162(6) 0.6584(3) 0.054(3) Uani 1 1 d . . . . .
H119 H 0.6559 0.6743 0.6669 0.064 Uiso 1 1 calc R U . . .
C120 C 0.6659(7) 0.7809(7) 0.6624(3) 0.057(3) Uani 1 1 d . . . . .
H120 H 0.7136 0.7836 0.6736 0.069 Uiso 1 1 calc R U . . .
C121 C 0.6314(7) 0.8401(6) 0.6505(3) 0.054(3) Uani 1 1 d . . . . .
H121 H 0.6548 0.8845 0.6541 0.064 Uiso 1 1 calc R U . . .
C122 C 0.5623(6) 0.8375(5) 0.6332(3) 0.042(2) Uani 1 1 d . . . . .
H122 H 0.5394 0.8799 0.6246 0.050 Uiso 1 1 calc R U . . .
C123 C 0.6801(7) 0.3459(6) 0.7682(3) 0.063(3) Uani 1 1 d . . . . .
H12A H 0.6532 0.3831 0.7537 0.075 Uiso 1 1 calc R U . . .
H12B H 0.6448 0.3214 0.7857 0.075 Uiso 1 1 calc R U . . .
Cl1 Cl 0.7166(2) 0.28564(17) 0.73440(10) 0.0707(9) Uani 1 1 d . . . . .
Cl2 Cl 0.7481(3) 0.3841(2) 0.79658(14) 0.1035(14) Uani 1 1 d . . . . .

loop_
_atom_site_aniso_label
_atom_site_aniso_U_11
_atom_site_aniso_U_22
_atom_site_aniso_U_33
_atom_site_aniso_U_23
_atom_site_aniso_U_13
_atom_site_aniso_U_12
Dy1 0.02354(19) 0.02173(15) 0.02207(18) 0.00024(16) 0.00018(17) -0.00003(16)
Dy2 0.01873(19) 0.02369(16) 0.01864(18) -0.00001(15) -0.00024(16) -0.00172(15)
Dy3 0.02029(18) 0.02570(17) 0.01862(18) 0.00231(16) -0.00064(15) -0.00349(17)
Dy4 0.01844(19) 0.02718(17) 0.01995(18) 0.00235(15) 0.00028(16) -0.00133(16)
Dy5 0.01966(18) 0.02671(18) 0.01889(18) 0.00011(16) 0.00103(16) -0.00071(16)
O21 0.028(3) 0.027(3) 0.013(3) 0.002(2) 0.005(2) 0.004(3)
O22 0.020(3) 0.021(2) 0.023(3) 0.000(2) -0.003(2) -0.004(2)
O23 0.027(3) 0.025(3) 0.017(3) 0.001(2) -0.003(2) 0.000(2)
O24 0.025(3) 0.025(3) 0.015(3) 0.006(2) 0.004(2) 0.001(2)
O25 0.024(3) 0.023(2) 0.016(3) 0.002(2) -0.002(2) -0.001(2)
O1 0.029(4) 0.033(3) 0.025(3) 0.005(3) -0.003(3) 0.005(3)
O2 0.029(4) 0.031(3) 0.041(4) 0.000(3) 0.007(3) 0.005(3)
O3 0.046(4) 0.022(2) 0.033(3) 0.002(3) -0.006(3) -0.013(3)
O4 0.034(3) 0.027(3) 0.024(3) -0.009(2) 0.000(3) -0.003(3)
O5 0.023(3) 0.033(3) 0.024(3) 0.006(3) -0.001(2) 0.000(3)
O6 0.021(3) 0.036(3) 0.024(3) -0.002(3) 0.001(3) 0.000(2)
O7 0.021(3) 0.027(3) 0.031(3) -0.003(2) 0.004(3) -0.003(2)
O8 0.058(5) 0.046(4) 0.048(4) -0.023(3) 0.027(4) -0.023(4)
O9 0.033(3) 0.045(3) 0.022(3) -0.004(3) 0.004(3) -0.002(3)
O10 0.032(3) 0.038(3) 0.027(3) -0.001(3) 0.000(3) -0.010(3)
O11 0.021(3) 0.024(3) 0.027(3) 0.003(2) -0.003(3) -0.002(2)
O12 0.072(6) 0.034(3) 0.049(4) 0.020(3) -0.027(4) -0.024(4)
O13 0.020(3) 0.038(3) 0.031(3) -0.003(3) 0.002(3) -0.007(2)
O14 0.028(3) 0.039(3) 0.018(3) 0.005(3) 0.002(3) -0.008(3)
O15 0.021(3) 0.027(2) 0.022(3) 0.005(2) -0.002(3) 0.002(3)
O16 0.024(3) 0.036(3) 0.037(4) 0.016(3) -0.003(3) 0.003(3)
O17 0.022(3) 0.044(3) 0.022(3) 0.006(3) -0.002(3) -0.005(3)
O18 0.028(3) 0.043(3) 0.019(3) 0.000(2) -0.004(3) -0.001(3)
O19 0.019(3) 0.030(3) 0.024(3) -0.001(2) -0.002(2) 0.001(3)
O20 0.032(4) 0.065(4) 0.026(3) -0.003(3) -0.007(3) 0.019(3)
N1 0.026(4) 0.025(3) 0.026(4) 0.000(3) -0.001(3) -0.003(3)
N2 0.022(4) 0.038(3) 0.027(4) 0.011(3) -0.010(3) -0.010(3)
N3 0.024(4) 0.061(4) 0.029(4) 0.009(4) 0.002(3) 0.007(4)
N4 0.028(4) 0.037(4) 0.021(4) 0.000(3) 0.006(3) -0.002(3)
C1 0.053(7) 0.044(5) 0.038(6) -0.001(5) -0.005(5) 0.009(5)
C2 0.056(8) 0.061(7) 0.047(7) 0.011(5) 0.009(6) 0.008(6)
C3 0.074(9) 0.042(5) 0.028(5) 0.001(4) -0.007(6) -0.001(6)
C4 0.057(8) 0.052(6) 0.052(7) 0.015(5) -0.014(6) 0.012(6)
C5 0.051(7) 0.046(5) 0.048(6) 0.004(5) -0.003(6) 0.006(5)
C6 0.055(7) 0.022(4) 0.029(5) 0.003(4) -0.012(5) 0.002(4)
C7 0.045(6) 0.026(4) 0.037(5) -0.003(4) -0.007(5) 0.004(4)
C8 0.033(6) 0.040(5) 0.046(6) -0.005(4) -0.005(5) 0.003(4)
C9 0.026(5) 0.029(4) 0.042(5) -0.002(4) -0.006(4) -0.003(4)
C10 0.043(6) 0.027(4) 0.044(6) 0.000(4) 0.001(5) -0.005(4)
C11 0.034(6) 0.054(5) 0.065(7) -0.002(5) 0.011(6) 0.009(5)
C12 0.044(7) 0.055(7) 0.104(11) -0.019(7) 0.010(7) 0.002(6)
C13 0.040(6) 0.031(5) 0.110(10) 0.007(6) 0.025(7) -0.003(5)
C14 0.067(8) 0.059(6) 0.092(9) 0.026(7) 0.027(8) 0.008(7)
C15 0.051(7) 0.052(6) 0.079(8) 0.022(7) 0.020(6) 0.015(6)
C16 0.064(9) 0.065(7) 0.070(7) -0.003(6) 0.023(7) -0.010(6)
C17 0.085(12) 0.132(13) 0.069(9) 0.009(8) 0.024(8) -0.034(9)
C18 0.104(15) 0.22(2) 0.093(10) -0.006(13) 0.032(11) -0.100(15)
C19 0.097(14) 0.166(16) 0.092(10) -0.006(11) 0.019(10) -0.084(12)
C20 0.058(8) 0.086(8) 0.075(8) 0.012(7) -0.004(6) -0.037(7)
C21 0.052(7) 0.038(5) 0.053(6) 0.004(5) -0.004(5) -0.003(4)
C22 0.042(6) 0.023(4) 0.044(5) -0.002(4) -0.005(5) 0.000(4)
C23 0.035(5) 0.038(5) 0.036(5) 0.000(4) -0.008(4) -0.007(4)
C24 0.039(6) 0.034(4) 0.040(5) -0.018(4) -0.004(5) 0.006(4)
C25A 0.040(8) 0.036(8) 0.039(8) -0.021(7) -0.002(6) 0.004(6)
C26A 0.048(8) 0.032(8) 0.038(7) 0.000(6) -0.008(6) 0.011(8)
C27A 0.066(10) 0.054(10) 0.040(9) -0.007(7) -0.021(8) 0.005(9)
C28A 0.082(11) 0.067(12) 0.036(8) -0.021(8) 0.000(7) 0.002(11)
C29A 0.065(10) 0.109(14) 0.046(9) -0.039(10) 0.013(8) -0.004(11)
C30A 0.051(8) 0.055(8) 0.028(6) -0.007(6) -0.004(6) -0.006(7)
C31 0.025(5) 0.055(5) 0.028(5) 0.002(4) 0.004(4) -0.008(4)
C32 0.031(6) 0.074(7) 0.036(6) -0.004(5) 0.004(5) -0.005(5)
C33 0.030(6) 0.104(9) 0.023(5) 0.015(6) 0.005(4) 0.006(6)
C34 0.026(5) 0.063(6) 0.033(5) 0.019(5) -0.006(4) -0.008(5)
C35 0.026(5) 0.048(5) 0.042(5) 0.014(5) 0.002(4) -0.004(4)
C36 0.024(4) 0.040(5) 0.023(4) 0.011(4) 0.004(4) 0.000(4)
C37 0.024(4) 0.026(4) 0.023(4) 0.007(3) 0.000(4) -0.003(3)
C38 0.021(4) 0.038(5) 0.029(4) 0.009(4) 0.004(4) -0.004(4)
C39 0.025(5) 0.028(4) 0.027(4) 0.003(3) -0.001(4) -0.001(3)
C40 0.029(5) 0.026(4) 0.030(5) 0.005(4) -0.003(4) -0.003(3)
C41 0.040(6) 0.052(5) 0.046(6) -0.009(5) 0.006(5) -0.016(5)
C42 0.053(8) 0.068(7) 0.052(7) -0.003(6) 0.007(6) -0.030(6)
C43 0.053(7) 0.036(5) 0.051(7) -0.005(5) -0.009(6) -0.010(5)
C44 0.053(7) 0.060(6) 0.047(6) -0.026(5) 0.005(6) -0.005(5)
C45 0.030(5) 0.063(6) 0.039(6) -0.004(5) 0.002(5) -0.013(5)
C46 0.044(6) 0.061(6) 0.042(6) -0.011(5) -0.001(5) -0.015(5)
C47 0.048(7) 0.085(8) 0.066(7) -0.012(7) -0.011(6) -0.019(7)
C48 0.072(7) 0.056(6) 0.052(6) -0.005(5) -0.027(6) -0.019(7)
C49 0.083(8) 0.046(5) 0.025(5) -0.011(4) -0.023(5) -0.009(6)
C50 0.054(6) 0.051(6) 0.038(5) -0.009(5) -0.006(5) -0.007(5)
C51 0.046(6) 0.035(4) 0.028(4) 0.002(4) -0.007(4) -0.010(4)
C52 0.048(7) 0.040(5) 0.036(6) 0.003(4) -0.010(5) -0.014(5)
C53 0.061(8) 0.069(7) 0.025(5) -0.013(5) 0.006(5) -0.022(6)
C54 0.036(5) 0.041(5) 0.023(4) -0.001(4) 0.003(4) -0.004(4)
C55 0.048(6) 0.048(5) 0.028(5) -0.007(4) 0.012(4) -0.010(5)
C56 0.057(7) 0.161(14) 0.037(6) -0.040(8) 0.018(5) -0.030(9)
C57 0.072(8) 0.173(15) 0.037(6) -0.035(8) 0.027(5) -0.045(10)
C58 0.053(7) 0.110(10) 0.057(7) -0.023(7) 0.027(5) -0.010(7)
C59 0.048(6) 0.105(9) 0.060(6) -0.004(7) 0.005(6) -0.007(8)
C60 0.042(6) 0.100(9) 0.043(6) -0.003(6) 0.008(5) -0.004(7)
C61 0.031(6) 0.049(5) 0.047(6) 0.018(5) 0.001(5) 0.007(4)
C62 0.045(7) 0.069(7) 0.058(7) 0.040(6) 0.001(6) -0.003(6)
C63 0.045(8) 0.084(8) 0.059(7) 0.028(7) 0.014(6) -0.004(6)
C64 0.027(6) 0.082(7) 0.046(6) 0.004(6) 0.012(5) -0.002(5)
C65 0.031(6) 0.068(7) 0.035(5) 0.012(5) 0.007(4) 0.009(5)
C66 0.033(5) 0.030(4) 0.023(5) 0.001(4) -0.002(4) -0.001(4)
C67 0.029(5) 0.027(4) 0.024(4) -0.007(4) 0.004(4) 0.000(3)
C68 0.018(4) 0.039(4) 0.028(5) 0.004(4) -0.002(4) 0.002(4)
C69 0.027(4) 0.026(4) 0.022(4) -0.004(4) -0.002(3) -0.001(4)
C70 0.027(5) 0.026(4) 0.031(5) -0.003(4) -0.006(4) 0.001(4)
C71 0.029(5) 0.050(5) 0.031(5) 0.002(4) 0.000(4) 0.006(4)
C72 0.039(6) 0.053(6) 0.033(5) 0.011(4) 0.001(5) 0.007(5)
C73 0.045(6) 0.058(6) 0.045(6) 0.018(5) -0.007(5) 0.013(5)
C74 0.034(6) 0.066(7) 0.056(7) 0.011(6) -0.009(5) 0.016(5)
C75 0.029(5) 0.053(5) 0.039(5) 0.012(4) -0.001(4) 0.008(5)
C76 0.034(6) 0.048(5) 0.030(5) 0.010(4) -0.002(4) -0.008(4)
C77 0.040(7) 0.069(7) 0.054(7) 0.028(6) -0.010(5) -0.010(5)
C78 0.040(7) 0.103(10) 0.064(8) 0.050(8) -0.005(6) -0.014(7)
C79 0.035(6) 0.137(12) 0.054(7) 0.056(8) -0.004(6) -0.016(8)
C80 0.035(6) 0.103(9) 0.031(5) 0.033(6) -0.009(5) -0.005(6)
C81 0.023(5) 0.049(5) 0.029(4) 0.013(4) 0.001(4) -0.005(4)
C82 0.032(5) 0.034(4) 0.020(4) 0.004(4) 0.002(4) 0.002(4)
C83 0.031(5) 0.045(5) 0.023(4) 0.001(4) -0.003(4) -0.001(4)
C84 0.035(5) 0.029(4) 0.019(4) -0.003(4) -0.002(4) 0.003(4)
C85 0.033(5) 0.042(5) 0.025(4) -0.006(4) -0.008(4) 0.004(4)
C86 0.029(5) 0.046(5) 0.043(6) -0.008(4) -0.004(4) -0.001(4)
C87 0.039(6) 0.058(6) 0.055(7) -0.010(5) -0.007(6) -0.002(5)
C88 0.042(6) 0.071(7) 0.044(6) -0.015(6) -0.023(5) 0.011(6)
C89 0.041(6) 0.057(6) 0.036(5) -0.007(5) -0.012(5) 0.005(5)
C90 0.034(5) 0.043(5) 0.039(5) 0.000(5) -0.005(4) 0.005(5)
C91 0.034(6) 0.030(4) 0.026(4) 0.005(3) 0.008(4) 0.005(4)
C92 0.037(5) 0.031(4) 0.020(4) -0.001(3) 0.008(4) 0.004(4)
C93 0.021(5) 0.048(5) 0.027(5) -0.006(4) 0.007(4) -0.006(4)
C94 0.038(6) 0.045(5) 0.045(6) 0.002(5) 0.015(5) 0.006(4)
C95 0.054(8) 0.067(7) 0.048(6) -0.001(6) 0.011(6) -0.012(6)
C96 0.059(8) 0.103(10) 0.032(6) -0.010(6) 0.018(6) -0.021(7)
C97 0.068(10) 0.077(8) 0.069(8) -0.021(7) 0.040(7) -0.005(7)
C98 0.042(6) 0.045(5) 0.049(6) -0.014(5) 0.010(5) 0.002(5)
C99 0.028(5) 0.026(4) 0.028(5) -0.006(4) -0.009(4) -0.003(4)
C100 0.023(5) 0.036(4) 0.035(5) 0.001(4) 0.000(4) 0.003(4)
C101 0.026(5) 0.022(4) 0.050(6) 0.014(4) -0.011(4) 0.000(3)
C102 0.043(6) 0.052(5) 0.038(5) 0.012(5) -0.007(5) -0.007(5)
C103 0.059(8) 0.059(6) 0.055(7) 0.007(6) -0.019(6) -0.026(6)
C104 0.047(8) 0.044(6) 0.105(11) 0.009(7) -0.021(7) -0.013(5)
C105 0.036(6) 0.045(6) 0.094(10) 0.007(6) 0.008(6) -0.009(5)
C106 0.039(6) 0.035(5) 0.074(7) 0.007(5) 0.002(6) 0.004(5)
C107 0.027(5) 0.028(4) 0.034(5) 0.005(4) -0.002(4) -0.003(4)
C108 0.025(5) 0.033(4) 0.029(5) 0.011(4) -0.004(4) -0.004(4)
C109 0.030(5) 0.035(4) 0.030(5) 0.004(4) -0.006(4) -0.004(4)
C110 0.020(5) 0.044(5) 0.044(6) 0.007(4) -0.006(4) -0.005(4)
C111 0.032(6) 0.057(6) 0.043(6) -0.011(5) 0.005(5) -0.008(5)
C112 0.041(7) 0.068(7) 0.044(6) 0.008(5) -0.002(5) -0.028(6)
C113 0.056(8) 0.057(6) 0.044(6) 0.027(5) -0.002(6) -0.011(6)
C114 0.053(7) 0.043(5) 0.046(6) 0.016(5) -0.001(5) 0.001(5)
C115 0.026(5) 0.033(4) 0.031(5) -0.012(4) 0.001(4) -0.004(4)
C116 0.030(5) 0.023(4) 0.038(5) 0.005(4) 0.001(4) -0.002(4)
C117 0.031(5) 0.035(4) 0.027(5) -0.001(4) 0.005(4) -0.001(4)
C118 0.040(6) 0.036(5) 0.040(5) -0.006(4) -0.007(5) -0.001(4)
C119 0.052(7) 0.065(7) 0.044(6) -0.021(5) -0.019(6) 0.005(6)
C120 0.033(6) 0.098(9) 0.041(6) -0.006(6) -0.016(5) -0.007(6)
C121 0.065(8) 0.066(7) 0.031(6) 0.004(5) -0.009(5) -0.033(6)
C122 0.049(7) 0.042(5) 0.033(5) 0.006(4) -0.011(5) -0.013(5)
C123 0.062(9) 0.067(7) 0.058(7) 0.026(6) 0.007(6) 0.009(6)
Cl1 0.063(2) 0.0733(18) 0.076(2) 0.0193(17) 0.0230(18) 0.0185(17)
Cl2 0.087(3) 0.097(3) 0.126(4) -0.015(3) 0.016(3) -0.028(2)

loop_
_atom_type_symbol
_atom_type_description
_atom_type_scat_dispersion_real
_atom_type_scat_dispersion_imag
_atom_type_scat_source
C C 0.0033 0.0016 'International Tables Vol C Tables 4.2.6.8 and 6.1.1.4'
H H 0.0000 0.0000 'International Tables Vol C Tables 4.2.6.8 and 6.1.1.4'
Cl Cl 0.1484 0.1585 'International Tables Vol C Tables 4.2.6.8 and 6.1.1.4'
Dy Dy -0.1892 4.4098 'International Tables Vol C Tables 4.2.6.8 and 6.1.1.4'
N N 0.0061 0.0033 'International Tables Vol C Tables 4.2.6.8 and 6.1.1.4'
O O 0.0106 0.0060 'International Tables Vol C Tables 4.2.6.8 and 6.1.1.4'

loop_
_geom_angle_atom_site_label_1
_geom_angle_atom_site_label_2
_geom_angle_atom_site_label_3
_geom_angle
O3 Dy1 O2 120.4(2)
O3 Dy1 O1 75.2(2)
O2 Dy1 O1 73.1(2)
O3 Dy1 O4 73.6(2)
O2 Dy1 O4 78.7(2)
O1 Dy1 O4 117.89(19)
O3 Dy1 O23 148.0(2)
O2 Dy1 O23 74.36(19)
O1 Dy1 O23 136.1(2)
O4 Dy1 O23 83.04(18)
O3 Dy1 O24 136.23(19)
O2 Dy1 O24 81.4(2)
O1 Dy1 O24 76.57(19)
O4 Dy1 O24 150.06(19)
O23 Dy1 O24 70.13(16)
O3 Dy1 O21 74.6(2)
O2 Dy1 O21 147.2(2)
O1 Dy1 O21 84.50(19)
O4 Dy1 O21 133.8(2)
O23 Dy1 O21 109.06(18)
O24 Dy1 O21 70.03(19)
O3 Dy1 O22 81.01(19)
O2 Dy1 O22 137.71(19)
O1 Dy1 O22 148.6(2)
O4 Dy1 O22 73.2(2)
O23 Dy1 O22 71.42(18)
O24 Dy1 O22 108.82(17)
O21 Dy1 O22 69.47(17)
O5 Dy2 O6 73.16(19)
O5 Dy2 O23 106.8(2)
O6 Dy2 O23 86.27(19)
O5 Dy2 O24 69.70(19)
O6 Dy2 O24 129.06(19)
O23 Dy2 O24 72.82(17)
O5 Dy2 O7 91.7(2)
O6 Dy2 O7 140.35(19)
O23 Dy2 O7 133.38(19)
O24 Dy2 O7 74.48(18)
O5 Dy2 O11 157.85(19)
O6 Dy2 O11 85.09(19)
O23 Dy2 O11 75.17(17)
O24 Dy2 O11 130.08(19)
O7 Dy2 O11 102.87(19)
O5 Dy2 N1 88.9(2)
O6 Dy2 N1 77.0(2)
O23 Dy2 N1 152.7(2)
O24 Dy2 N1 134.4(2)
O7 Dy2 N1 66.1(2)
O11 Dy2 N1 82.0(2)
O5 Dy2 O25 135.73(17)
O6 Dy2 O25 145.17(18)
O23 Dy2 O25 68.37(18)
O24 Dy2 O25 66.96(17)
O7 Dy2 O25 68.69(18)
O11 Dy2 O25 66.06(17)
N1 Dy2 O25 115.48(19)
O10 Dy3 O22 84.61(19)
O10 Dy3 O9 74.0(2)
O22 Dy3 O9 120.01(19)
O10 Dy3 O23 121.8(2)
O22 Dy3 O23 75.87(18)
O9 Dy3 O23 70.2(2)
O10 Dy3 O11 142.58(19)
O22 Dy3 O11 132.80(18)
O9 Dy3 O11 84.1(2)
O23 Dy3 O11 76.12(18)
O10 Dy3 O15 91.0(2)
O22 Dy3 O15 73.67(18)
O9 Dy3 O15 157.60(19)
O23 Dy3 O15 132.16(18)
O11 Dy3 O15 99.18(18)
O10 Dy3 N2 78.5(2)
O22 Dy3 N2 148.6(2)
O9 Dy3 N2 80.5(2)
O23 Dy3 N2 135.5(2)
O11 Dy3 N2 68.1(2)
O15 Dy3 N2 80.3(2)
O10 Dy3 O25 148.36(19)
O22 Dy3 O25 67.72(16)
O9 Dy3 O25 132.82(19)
O23 Dy3 O25 67.37(17)
O11 Dy3 O25 66.68(17)
O15 Dy3 O25 67.30(17)
N2 Dy3 O25 117.7(2)
O13 Dy4 O14 74.7(2)
O13 Dy4 O21 109.4(2)
O14 Dy4 O21 82.8(2)
O13 Dy4 O22 73.22(19)
O14 Dy4 O22 130.85(19)
O21 Dy4 O22 74.11(17)
O13 Dy4 O15 92.28(19)
O14 Dy4 O15 142.8(2)
O21 Dy4 O15 134.12(19)
O22 Dy4 O15 74.47(18)
O13 Dy4 O19 152.81(19)
O14 Dy4 O19 79.67(19)
O21 Dy4 O19 75.61(18)
O22 Dy4 O19 132.31(18)
O15 Dy4 O19 103.02(17)
O13 Dy4 N3 83.0(2)
O14 Dy4 N3 77.4(2)
O21 Dy4 N3 153.0(2)
O22 Dy4 N3 132.9(2)
O15 Dy4 N3 66.4(2)
O19 Dy4 N3 82.8(2)
O13 Dy4 O25 141.09(18)
O14 Dy4 O25 139.30(18)
O21 Dy4 O25 68.36(18)
O22 Dy4 O25 68.89(17)
O15 Dy4 O25 69.56(17)
O19 Dy4 O25 66.05(17)
N3 Dy4 O25 117.1(2)
O24 Dy5 O17 116.3(2)
O24 Dy5 O18 82.5(2)
O17 Dy5 O18 74.3(2)
O24 Dy5 O21 74.08(19)
O17 Dy5 O21 71.52(19)
O18 Dy5 O21 123.15(19)
O24 Dy5 O19 132.91(18)
O17 Dy5 O19 88.0(2)
O18 Dy5 O19 144.59(19)
O21 Dy5 O19 77.12(18)
O24 Dy5 O7 74.96(18)
O17 Dy5 O7 155.8(2)
O18 Dy5 O7 86.9(2)
O21 Dy5 O7 132.47(18)
O19 Dy5 O7 99.49(19)
O24 Dy5 N4 152.4(2)
O17 Dy5 N4 79.1(2)
O18 Dy5 N4 80.1(2)
O21 Dy5 N4 133.6(2)
O19 Dy5 N4 66.4(2)
O7 Dy5 N4 82.9(2)
O24 Dy5 O25 68.23(18)
O17 Dy5 O25 135.23(18)
O18 Dy5 O25 145.15(19)
O21 Dy5 O25 67.36(16)
O19 Dy5 O25 66.57(17)
O7 Dy5 O25 68.05(17)
N4 Dy5 O25 118.30(19)
Dy4 O21 Dy5 101.5(2)
Dy4 O21 Dy1 108.80(19)
Dy5 O21 Dy1 106.9(2)
Dy4 O21 H21 113.0
Dy5 O21 H21 113.0
Dy1 O21 H21 113.0
Dy3 O22 Dy4 102.96(19)
Dy3 O22 Dy1 106.0(2)
Dy4 O22 Dy1 106.8(2)
Dy3 O22 H22 113.4
Dy4 O22 H22 113.4
Dy1 O22 H22 113.4
Dy2 O23 Dy3 102.2(2)
Dy2 O23 Dy1 109.2(2)
Dy3 O23 Dy1 106.5(2)
Dy2 O23 H23 112.7
Dy3 O23 H23 112.7
Dy1 O23 H23 112.7
Dy5 O24 Dy2 102.2(2)
Dy5 O24 Dy1 108.7(2)
Dy2 O24 Dy1 107.3(2)
Dy5 O24 H24 112.7
Dy2 O24 H24 112.7
Dy1 O24 H24 112.7
Dy4 O25 Dy5 88.49(16)
Dy4 O25 Dy2 160.5(2)
Dy5 O25 Dy2 88.17(16)
Dy4 O25 Dy3 88.38(16)
Dy5 O25 Dy3 157.7(2)
Dy2 O25 Dy3 87.46(16)
Dy4 O25 H25 98.9
Dy5 O25 H25 100.6
Dy2 O25 H25 100.6
Dy3 O25 H25 101.7
C7 O1 Dy1 135.4(6)
C9 O2 Dy1 133.9(6)
C22 O3 Dy1 132.7(6)
C24 O4 Dy1 130.4(6)
C69 O5 Dy2 137.4(5)
C67 O6 Dy2 135.4(5)
C115 O7 Dy2 126.8(5)
C115 O7 Dy5 135.6(5)
Dy2 O7 Dy5 97.12(19)
C54 O9 Dy3 137.3(6)
C52 O10 Dy3 136.7(6)
C107 O11 Dy3 124.8(5)
C107 O11 Dy2 137.4(5)
Dy3 O11 Dy2 97.62(18)
C39 O13 Dy4 135.2(5)
C37 O14 Dy4 132.5(5)
C99 O15 Dy4 125.5(5)
C99 O15 Dy3 137.3(5)
Dy4 O15 Dy3 96.49(18)
C82 O17 Dy5 136.6(6)
C84 O18 Dy5 135.3(6)
C91 O19 Dy5 126.8(5)
C91 O19 Dy4 133.8(5)
Dy5 O19 Dy4 96.63(19)
C116 N1 Dy2 117.2(5)
C116 N1 H1A 108.0
Dy2 N1 H1A 108.0
C116 N1 H1B 108.0
Dy2 N1 H1B 108.0
H1A N1 H1B 107.2
C108 N2 Dy3 116.7(5)
C108 N2 H2A 108.1
Dy3 N2 H2A 108.1
C108 N2 H2B 108.1
Dy3 N2 H2B 108.1
H2A N2 H2B 107.3
C100 N3 Dy4 116.2(5)
C100 N3 H3A 108.2
Dy4 N3 H3A 108.2
C100 N3 H3B 108.2
Dy4 N3 H3B 108.2
H3A N3 H3B 107.4
C92 N4 Dy5 117.9(5)
C92 N4 H4A 107.8
Dy5 N4 H4A 107.8
C92 N4 H4B 107.8
Dy5 N4 H4B 107.8
H4A N4 H4B 107.2
C2 C1 C6 120.6(10)
C2 C1 H1 119.7
C6 C1 H1 119.7
C1 C2 C3 120.7(12)
C1 C2 H2 119.7
C3 C2 H2 119.7
C2 C3 C4 118.7(10)
C2 C3 H3 120.7
C4 C3 H3 120.7
C5 C4 C3 119.4(11)
C5 C4 H4 120.3
C3 C4 H4 120.3
C6 C5 C4 122.0(11)
C6 C5 H5 119.0
C4 C5 H5 119.0
C5 C6 C1 118.5(9)
C5 C6 C7 124.8(10)
C1 C6 C7 116.6(9)
O1 C7 C8 121.6(9)
O1 C7 C6 118.8(9)
C8 C7 C6 119.6(9)
C9 C8 C7 126.2(9)
C9 C8 H8 116.9
C7 C8 H8 116.9
O2 C9 C8 123.3(9)
O2 C9 C10 115.4(8)
C8 C9 C10 121.3(9)
C15 C10 C11 119.8(10)
C15 C10 C9 118.8(9)
C11 C10 C9 121.3(9)
C10 C11 C12 118.8(11)
C10 C11 H11 120.6
C12 C11 H11 120.6
C13 C12 C11 122.3(13)
C13 C12 H12 118.9
C11 C12 H12 118.9
C12 C13 C14 118.6(11)
C12 C13 H13 120.7
C14 C13 H13 120.7
C13 C14 C15 120.5(11)
C13 C14 H14 119.8
C15 C14 H14 119.8
C10 C15 C14 119.9(11)
C10 C15 H15 120.0
C14 C15 H15 120.0
C17 C16 C21 120.0
C17 C16 H16 120.0
C21 C16 H16 120.0
C18 C17 C16 120.0
C18 C17 H17 120.0
C16 C17 H17 120.0
C17 C18 C19 120.0
C17 C18 H18 120.0
C19 C18 H18 120.0
C20 C19 C18 120.0
C20 C19 H19 120.0
C18 C19 H19 120.0
C21 C20 C19 120.0
C21 C20 H20 120.0
C19 C20 H20 120.0
C20 C21 C16 120.0
C20 C21 C22 123.2(6)
C16 C21 C22 116.6(6)
O3 C22 C23 124.0(9)
O3 C22 C21 116.6(8)
C23 C22 C21 119.4(8)
C24 C23 C22 122.6(9)
C24 C23 H23A 118.7
C22 C23 H23A 118.7
O4 C24 C23 126.7(9)
O4 C24 C25A 116.9(9)
C23 C24 C25A 116.2(9)
O4 C24 C25B 114.6(16)
C23 C24 C25B 118.7(15)
C26A C25A C30A 120.0
C26A C25A C24 121.6(8)
C30A C25A C24 118.3(8)
C27A C26A C25A 120.0
C27A C26A H26A 120.0
C25A C26A H26A 120.0
C26A C27A C28A 120.0
C26A C27A H27A 120.0
C28A C27A H27A 120.0
C29A C28A C27A 120.0
C29A C28A H28A 120.0
C27A C28A H28A 120.0
C28A C29A C30A 120.0
C28A C29A H29A 120.0
C30A C29A H29A 120.0
C29A C30A C25A 120.0
C29A C30A H30A 120.0
C25A C30A H30A 120.0
C26B C25B C30B 120.0
C26B C25B C24 123(2)
C30B C25B C24 117(2)
C27B C26B C25B 120.0
C27B C26B H26B 120.0
C25B C26B H26B 120.0
C26B C27B C28B 120.0
C26B C27B H27B 120.0
C28B C27B H27B 120.0
C27B C28B C29B 120.0
C27B C28B H28B 120.0
C29B C28B H28B 120.0
C30B C29B C28B 120.0
C30B C29B H29B 120.0
C28B C29B H29B 120.0
C29B C30B C25B 120.0
C29B C30B H30B 120.0
C25B C30B H30B 120.0
C32 C31 C36 120.8(9)
C32 C31 H31 119.6
C36 C31 H31 119.6
C31 C32 C33 119.7(10)
C31 C32 H32 120.1
C33 C32 H32 120.1
C34 C33 C32 120.2(9)
C34 C33 H33 119.9
C32 C33 H33 119.9
C33 C34 C35 121.0(10)
C33 C34 H34 119.5
C35 C34 H34 119.5
C34 C35 C36 120.5(10)
C34 C35 H35 119.7
C36 C35 H35 119.7
C31 C36 C35 117.7(8)
C31 C36 C37 118.5(7)
C35 C36 C37 123.7(8)
O14 C37 C38 125.0(7)
O14 C37 C36 117.0(7)
C38 C37 C36 118.0(7)
C39 C38 C37 125.2(8)
C39 C38 H38 117.4
C37 C38 H38 117.4
O13 C39 C38 123.1(8)
O13 C39 C40 116.6(7)
C38 C39 C40 120.2(8)
C45 C40 C41 117.6(9)
C45 C40 C39 119.7(8)
C41 C40 C39 122.7(8)
C42 C41 C40 120.6(10)
C42 C41 H41 119.7
C40 C41 H41 119.7
C43 C42 C41 120.9(10)
C43 C42 H42 119.5
C41 C42 H42 119.5
C42 C43 C44 119.5(10)
C42 C43 H43 120.2
C44 C43 H43 120.2
C43 C44 C45 119.2(10)
C43 C44 H44 120.4
C45 C44 H44 120.4
C40 C45 C44 121.9(10)
C40 C45 H45 119.1
C44 C45 H45 119.1
C51 C46 C47 120.3(10)
C51 C46 H46 119.9
C47 C46 H46 119.9
C48 C47 C46 120.5(12)
C48 C47 H47 119.8
C46 C47 H47 119.8
C47 C48 C49 120.4(11)
C47 C48 H48 119.8
C49 C48 H48 119.8
C48 C49 C50 119.9(10)
C48 C49 H49 120.1
C50 C49 H49 120.1
C51 C50 C49 120.2(11)
C51 C50 H50 119.9
C49 C50 H50 119.9
C46 C51 C50 118.8(9)
C46 C51 C52 118.6(9)
C50 C51 C52 122.6(10)
O10 C52 C53 123.4(9)
O10 C52 C51 116.7(9)
C53 C52 C51 119.9(9)
C54 C53 C52 125.1(9)
C54 C53 H53 117.4
C52 C53 H53 117.4
O9 C54 C53 122.5(9)
O9 C54 C55 116.2(8)
C53 C54 C55 121.3(8)
C56 C55 C60 120.0
C56 C55 C54 121.4(5)
C60 C55 C54 118.6(5)
C57 C56 C55 120.0
C57 C56 H56A 120.0
C55 C56 H56A 120.0
C56 C57 C58 120.0
C56 C57 H57A 120.0
C58 C57 H57A 120.0
C59 C58 C57 120.0
C59 C58 H58A 120.0
C57 C58 H58A 120.0
C60 C59 C58 120.0
C60 C59 H59A 120.0
C58 C59 H59A 120.0
C59 C60 C55 120.0
C59 C60 H60A 120.0
C55 C60 H60A 120.0
C62 C61 C66 120.9(10)
C62 C61 H61 119.5
C66 C61 H61 119.5
C61 C62 C63 121.7(11)
C61 C62 H62 119.2
C63 C62 H62 119.2
C62 C63 C64 118.2(10)
C62 C63 H63 120.9
C64 C63 H63 120.9
C65 C64 C63 118.7(10)
C65 C64 H64 120.6
C63 C64 H64 120.6
C64 C65 C66 122.9(9)
C64 C65 H65 118.6
C66 C65 H65 118.6
C61 C66 C65 117.5(9)
C61 C66 C67 119.1(8)
C65 C66 C67 123.4(8)
O6 C67 C68 124.0(8)
O6 C67 C66 116.8(8)
C68 C67 C66 119.2(8)
C69 C68 C67 123.5(8)
C69 C68 H68 118.2
C67 C68 H68 118.2
O5 C69 C68 123.8(8)
O5 C69 C70 115.2(7)
C68 C69 C70 121.0(7)
C71 C70 C75 118.6(8)
C71 C70 C69 118.2(8)
C75 C70 C69 123.1(8)
C70 C71 C72 120.4(9)
C70 C71 H71 119.8
C72 C71 H71 119.8
C73 C72 C71 120.4(9)
C73 C72 H72 119.8
C71 C72 H72 119.8
C74 C73 C72 120.1(9)
C74 C73 H73 119.9
C72 C73 H73 119.9
C73 C74 C75 120.0(10)
C73 C74 H74 120.0
C75 C74 H74 120.0
C74 C75 C70 120.5(9)
C74 C75 H75 119.8
C70 C75 H75 119.8
C77 C76 C81 121.0(9)
C77 C76 H76 119.5
C81 C76 H76 119.5
C78 C77 C76 120.4(11)
C78 C77 H77 119.8
C76 C77 H77 119.8
C77 C78 C79 119.8(11)
C77 C78 H78 120.1
C79 C78 H78 120.1
C80 C79 C78 118.7(10)
C80 C79 H79 120.6
C78 C79 H79 120.6
C79 C80 C81 122.5(10)
C79 C80 H80 118.7
C81 C80 H80 118.7
C80 C81 C76 117.5(9)
C80 C81 C82 124.0(9)
C76 C81 C82 118.6(7)
O17 C82 C83 124.0(8)
O17 C82 C81 114.9(8)
C83 C82 C81 121.1(7)
C82 C83 C84 124.4(8)
C82 C83 H83 117.8
C84 C83 H83 117.8
O18 C84 C83 124.6(8)
O18 C84 C85 116.2(8)
C83 C84 C85 119.2(7)
C86 C85 C90 117.8(9)
C86 C85 C84 120.8(8)
C90 C85 C84 121.4(9)
C87 C86 C85 121.6(10)
C87 C86 H86 119.2
C85 C86 H86 119.2
C86 C87 C88 120.3(10)
C86 C87 H87 119.8
C88 C87 H87 119.8
C89 C88 C87 119.2(10)
C89 C88 H88 120.4
C87 C88 H88 120.4
C88 C89 C90 120.7(10)
C88 C89 H89 119.7
C90 C89 H89 119.7
C89 C90 C85 120.5(10)
C89 C90 H90 119.8
C85 C90 H90 119.8
O20 C91 O19 124.3(8)
O20 C91 C92 119.2(8)
O19 C91 C92 116.5(8)
N4 C92 C93 113.8(7)
N4 C92 C91 111.3(7)
C93 C92 C91 108.9(7)
N4 C92 H92 107.5
C93 C92 H92 107.5
C91 C92 H92 107.5
C98 C93 C94 118.0(9)
C98 C93 C92 123.0(9)
C94 C93 C92 119.0(8)
C95 C94 C93 121.0(9)
C95 C94 H94 119.5
C93 C94 H94 119.5
C94 C95 C96 119.9(11)
C94 C95 H95 120.0
C96 C95 H95 120.0
C97 C96 C95 119.9(11)
C97 C96 H96 120.1
C95 C96 H96 120.1
C96 C97 C98 119.7(11)
C96 C97 H97 120.2
C98 C97 H97 120.2
C93 C98 C97 121.5(10)
C93 C98 H98 119.3
C97 C98 H98 119.3
O16 C99 O15 125.0(8)
O16 C99 C100 119.5(8)
O15 C99 C100 115.5(7)
N3 C100 C101 110.8(7)
N3 C100 C99 110.1(7)
C101 C100 C99 111.5(7)
N3 C100 H100 108.1
C101 C100 H100 108.1
C99 C100 H100 108.1
C102 C101 C106 118.1(9)
C102 C101 C100 123.8(9)
C106 C101 C100 118.1(9)
C101 C102 C103 120.2(10)
C101 C102 H102 119.9
C103 C102 H102 119.9
C104 C103 C102 122.6(12)
C104 C103 H103 118.7
C102 C103 H103 118.7
C105 C104 C103 118.5(11)
C105 C104 H104 120.8
C103 C104 H104 120.8
C104 C105 C106 120.5(11)
C104 C105 H105 119.8
C106 C105 H105 119.8
C101 C106 C105 120.2(11)
C101 C106 H106 119.9
C105 C106 H106 119.9
O12 C107 O11 122.6(8)
O12 C107 C108 119.3(7)
O11 C107 C108 118.0(7)
N2 C108 C109 111.7(7)
N2 C108 C107 112.4(6)
C109 C108 C107 109.7(7)
N2 C108 H108 107.6
C109 C108 H108 107.6
C107 C108 H108 107.6
C114 C109 C110 118.4(9)
C114 C109 C108 120.7(9)
C110 C109 C108 120.9(8)
C111 C110 C109 121.2(9)
C111 C110 H110 119.4
C109 C110 H110 119.4
C110 C111 C112 120.1(10)
C110 C111 H111 120.0
C112 C111 H111 120.0
C113 C112 C111 118.8(10)
C113 C112 H112 120.6
C111 C112 H112 120.6
C114 C113 C112 121.9(10)
C114 C113 H113 119.0
C112 C113 H113 119.0
C113 C114 C109 119.7(11)
C113 C114 H114 120.2
C109 C114 H114 120.2
O8 C115 O7 124.5(8)
O8 C115 C116 119.7(7)
O7 C115 C116 115.7(7)
N1 C116 C117 110.3(7)
N1 C116 C115 111.8(7)
C117 C116 C115 111.0(7)
N1 C116 H116 107.9
C117 C116 H116 107.9
C115 C116 H116 107.9
C122 C117 C118 117.2(9)
C122 C117 C116 121.5(8)
C118 C117 C116 121.1(8)
C119 C118 C117 121.7(9)
C119 C118 H118 119.1
C117 C118 H118 119.1
C120 C119 C118 119.2(11)
C120 C119 H119 120.4
C118 C119 H119 120.4
C121 C120 C119 120.2(11)
C121 C120 H120 119.9
C119 C120 H120 119.9
C120 C121 C122 121.2(10)
C120 C121 H121 119.4
C122 C121 H121 119.4
C117 C122 C121 120.5(10)
C117 C122 H122 119.8
C121 C122 H122 119.8
Cl2 C123 Cl1 111.3(8)
Cl2 C123 H12A 109.4
Cl1 C123 H12A 109.4
Cl2 C123 H12B 109.4
Cl1 C123 H12B 109.4
H12A C123 H12B 108.0

loop_
_geom_bond_atom_site_label_1
_geom_bond_atom_site_label_2
_geom_bond_distance
Dy1 O3 2.294(5)
Dy1 O2 2.303(6)
Dy1 O1 2.319(5)
Dy1 O4 2.325(5)
Dy1 O23 2.406(5)
Dy1 O24 2.406(5)
Dy1 O21 2.415(5)
Dy1 O22 2.467(5)
Dy2 O5 2.288(5)
Dy2 O6 2.299(6)
Dy2 O23 2.300(5)
Dy2 O24 2.357(5)
Dy2 O7 2.378(5)
Dy2 O11 2.438(5)
Dy2 N1 2.515(6)
Dy2 O25 2.595(5)
Dy3 O10 2.272(6)
Dy3 O22 2.291(5)
Dy3 O9 2.293(6)
Dy3 O23 2.336(5)
Dy3 O11 2.356(5)
Dy3 O15 2.445(6)
Dy3 N2 2.478(6)
Dy3 O25 2.624(5)
Dy4 O13 2.284(5)
Dy4 O14 2.295(5)
Dy4 O21 2.305(5)
Dy4 O22 2.312(5)
Dy4 O15 2.383(5)
Dy4 O19 2.442(5)
Dy4 N3 2.481(7)
Dy4 O25 2.542(5)
Dy5 O24 2.274(5)
Dy5 O17 2.289(6)
Dy5 O18 2.294(6)
Dy5 O21 2.319(5)
Dy5 O19 2.351(6)
Dy5 O7 2.431(5)
Dy5 N4 2.509(7)
Dy5 O25 2.588(5)
O21 H21 1.0000
O22 H22 1.0000
O23 H23 1.0000
O24 H24 1.0000
O25 H25 0.9200
O1 C7 1.267(11)
O2 C9 1.290(11)
O3 C22 1.260(11)
O4 C24 1.245(11)
O5 C69 1.275(10)
O6 C67 1.281(10)
O7 C115 1.320(10)
O8 C115 1.213(10)
O9 C54 1.265(10)
O10 C52 1.272(11)
O11 C107 1.292(9)
O12 C107 1.220(10)
O13 C39 1.285(10)
O14 C37 1.270(10)
O15 C99 1.311(10)
O16 C99 1.223(10)
O17 C82 1.270(10)
O18 C84 1.272(10)
O19 C91 1.297(10)
O20 C91 1.212(11)
N1 C116 1.477(11)
N1 H1A 0.9900
N1 H1B 0.9900
N2 C108 1.472(10)
N2 H2A 0.9900
N2 H2B 0.9900
N3 C100 1.479(11)
N3 H3A 0.9900
N3 H3B 0.9900
N4 C92 1.468(12)
N4 H4A 0.9900
N4 H4B 0.9900
C1 C2 1.360(14)
C1 C6 1.393(15)
C1 H1 0.9500
C2 C3 1.388(16)
C2 H2 0.9500
C3 C4 1.390(17)
C3 H3 0.9500
C4 C5 1.376(15)
C4 H4 0.9500
C5 C6 1.355(14)
C5 H5 0.9500
C6 C7 1.486(13)
C7 C8 1.415(14)
C8 C9 1.389(13)
C8 H8 0.9500
C9 C10 1.500(13)
C10 C15 1.365(14)
C10 C11 1.381(14)
C11 C12 1.391(16)
C11 H11 0.9500
C12 C13 1.346(17)
C12 H12 0.9500
C13 C14 1.380(17)
C13 H13 0.9500
C14 C15 1.395(16)
C14 H14 0.9500
C15 H15 0.9500
C16 C17 1.3900
C16 C21 1.3900
C16 H16 0.9500
C17 C18 1.3900
C17 H17 0.9500
C18 C19 1.3900
C18 H18 0.9500
C19 C20 1.3900
C19 H19 0.9500
C20 C21 1.3900
C20 H20 0.9500
C21 C22 1.507(11)
C22 C23 1.412(13)
C23 C24 1.408(14)
C23 H23A 0.9500
C24 C25A 1.508(11)
C24 C25B 1.54(2)
C25A C26A 1.3900
C25A C30A 1.3900
C26A C27A 1.3900
C26A H26A 0.9500
C27A C28A 1.3900
C27A H27A 0.9500
C28A C29A 1.3900
C28A H28A 0.9500
C29A C30A 1.3900
C29A H29A 0.9500
C30A H30A 0.9500
C25B C26B 1.3900
C25B C30B 1.3900
C26B C27B 1.3900
C26B H26B 0.9500
C27B C28B 1.3900
C27B H27B 0.9500
C28B C29B 1.3900
C28B H28B 0.9500
C29B C30B 1.3900
C29B H29B 0.9500
C30B H30B 0.9500
C31 C32 1.374(13)
C31 C36 1.394(12)
C31 H31 0.9500
C32 C33 1.381(15)
C32 H32 0.9500
C33 C34 1.351(15)
C33 H33 0.9500
C34 C35 1.364(13)
C34 H34 0.9500
C35 C36 1.399(12)
C35 H35 0.9500
C36 C37 1.485(11)
C37 C38 1.404(11)
C38 C39 1.382(11)
C38 H38 0.9500
C39 C40 1.491(12)
C40 C45 1.365(13)
C40 C41 1.400(13)
C41 C42 1.375(15)
C41 H41 0.9500
C42 C43 1.373(16)
C42 H42 0.9500
C43 C44 1.373(15)
C43 H43 0.9500
C44 C45 1.403(14)
C44 H44 0.9500
C45 H45 0.9500
C46 C51 1.378(15)
C46 C47 1.399(15)
C46 H46 0.9500
C47 C48 1.349(17)
C47 H47 0.9500
C48 C49 1.374(18)
C48 H48 0.9500
C49 C50 1.397(14)
C49 H49 0.9500
C50 C51 1.388(13)
C50 H50 0.9500
C51 C52 1.501(13)
C52 C53 1.409(16)
C53 C54 1.403(14)
C53 H53 0.9500
C54 C55 1.495(10)
C55 C56 1.3900
C55 C60 1.3900
C56 C57 1.3900
C56 H56A 0.9500
C57 C58 1.3900
C57 H57A 0.9500
C58 C59 1.3900
C58 H58A 0.9500
C59 C60 1.3900
C59 H59A 0.9500
C60 H60A 0.9500
C61 C62 1.370(14)
C61 C66 1.385(12)
C61 H61 0.9500
C62 C63 1.400(16)
C62 H62 0.9500
C63 C64 1.401(16)
C63 H63 0.9500
C64 C65 1.389(14)
C64 H64 0.9500
C65 C66 1.391(13)
C65 H65 0.9500
C66 C67 1.486(12)
C67 C68 1.413(11)
C68 C69 1.384(11)
C68 H68 0.9500
C69 C70 1.503(11)
C70 C71 1.376(12)
C70 C75 1.392(13)
C71 C72 1.386(13)
C71 H71 0.9500
C72 C73 1.367(15)
C72 H72 0.9500
C73 C74 1.363(15)
C73 H73 0.9500
C74 C75 1.386(13)
C74 H74 0.9500
C75 H75 0.9500
C76 C77 1.393(14)
C76 C81 1.404(13)
C76 H76 0.9500
C77 C78 1.365(15)
C77 H77 0.9500
C78 C79 1.422(17)
C78 H78 0.9500
C79 C80 1.375(16)
C79 H79 0.9500
C80 C81 1.390(12)
C80 H80 0.9500
C81 C82 1.494(12)
C82 C83 1.381(13)
C83 C84 1.415(13)
C83 H83 0.9500
C84 C85 1.486(12)
C85 C86 1.393(13)
C85 C90 1.409(13)
C86 C87 1.367(14)
C86 H86 0.9500
C87 C88 1.395(15)
C87 H87 0.9500
C88 C89 1.381(15)
C88 H88 0.9500
C89 C90 1.381(14)
C89 H89 0.9500
C90 H90 0.9500
C91 C92 1.539(12)
C92 C93 1.499(12)
C92 H92 1.0000
C93 C98 1.368(13)
C93 C94 1.405(13)
C94 C95 1.366(14)
C94 H94 0.9500
C95 C96 1.384(17)
C95 H95 0.9500
C96 C97 1.376(17)
C96 H96 0.9500
C97 C98 1.384(16)
C97 H97 0.9500
C98 H98 0.9500
C99 C100 1.535(13)
C100 C101 1.514(12)
C100 H100 1.0000
C101 C102 1.363(13)
C101 C106 1.395(14)
C102 C103 1.369(14)
C102 H102 0.9500
C103 C104 1.354(17)
C103 H103 0.9500
C104 C105 1.353(18)
C104 H104 0.9500
C105 C106 1.397(16)
C105 H105 0.9500
C106 H106 0.9500
C107 C108 1.532(12)
C108 C109 1.510(12)
C108 H108 1.0000
C109 C114 1.386(12)
C109 C110 1.395(13)
C110 C111 1.369(14)
C110 H110 0.9500
C111 C112 1.380(15)
C111 H111 0.9500
C112 C113 1.374(16)
C112 H112 0.9500
C113 C114 1.371(15)
C113 H113 0.9500
C114 H114 0.9500
C115 C116 1.531(12)
C116 C117 1.511(13)
C116 H116 1.0000
C117 C122 1.389(12)
C117 C118 1.398(13)
C118 C119 1.385(15)
C118 H118 0.9500
C119 C120 1.380(16)
C119 H119 0.9500
C120 C121 1.348(16)
C120 H120 0.9500
C121 C122 1.391(15)
C121 H121 0.9500
C122 H122 0.9500
C123 Cl2 1.727(14)
C123 Cl1 1.747(13)
C123 H12A 0.9900
C123 H12B 0.9900

loop_
_geom_hbond_atom_site_label_D
_geom_hbond_atom_site_label_H
_geom_hbond_atom_site_label_A
_geom_hbond_distance_DH
_geom_hbond_distance_HA
_geom_hbond_distance_DA
_geom_hbond_angle_DHA
_geom_hbond_site_symmetry_A
N1 H1A O16 0.99 2.41 3.234(9) 139.8 4_566
N1 H1B O12 0.99 1.98 2.885(9) 151.5 .
N2 H2B O16 0.99 2.00 2.905(10) 151.4 .
N3 H3B O20 0.99 2.09 2.917(10) 140.0 .
N4 H4B O8 0.99 2.03 2.928(10) 150.4 .

loop_
_platon_squeeze_void_nr
_platon_squeeze_void_average_x
_platon_squeeze_void_average_y
_platon_squeeze_void_average_z
_platon_squeeze_void_volume
_platon_squeeze_void_count_electrons
_platon_squeeze_void_content
1 0.245 0.877 0.177 246 81 '2(CH2Cl2) = 84 e'
2 0.254 0.123 0.677 246 81 '2(CH2Cl2) = 84 e'
3 0.745 0.623 0.823 246 81 '2(CH2Cl2) = 84 e'
4 0.754 0.377 0.323 246 81 '2(CH2Cl2) = 84 e'
